data_4084856
loop_
_publ_author_name
'Sabater, Sara'
'Baya, Miguel'
'Mata, Jose A.'

_publ_section_title
;
 Highly Active Cp*Ir Catalyst at Low Temperatures Bearing an
 N-Heterocyclic Carbene Ligand and a Chelated Primary Benzylamine in
 Transfer Hydrogenation
;
_journal_issue 23
_journal_name_full Organometallics
_journal_page_first 6830
_journal_paper_doi 10.1021/om500888d
_journal_volume 33
_journal_year 2014
_chemical_absolute_configuration ad
_chemical_formula_moiety 'C27 H35 Ir N3, F6 P, C H2 Cl2'
_chemical_formula_sum 'C28 H37 Cl2 F6 Ir N3 P'
_chemical_formula_weight 823.68
_chemical_name_systematic
;
 ? 
;
_space_group_crystal_system orthorhombic
_space_group_IT_number 19
_space_group_name_Hall 'P 2ac 2ab'
_space_group_name_H-M_alt 'P 21 21 21'
_symmetry_space_group_name_Hall 'P 2ac 2ab'
_symmetry_space_group_name_H-M 'P 21 21 21'
_atom_sites_solution_hydrogens geom
_atom_sites_solution_primary direct
_atom_sites_solution_secondary difmap
_audit_creation_date 2013-03-25
_audit_creation_method
;
  Olex2 1.1
  (compiled Nov  1 2011 20:42:30, GUI svn.r3906)
;
_cell_angle_alpha 90.00
_cell_angle_beta 90.00
_cell_angle_gamma 90.00
_cell_formula_units_Z 4
_cell_length_a 11.9558(3)
_cell_length_b 15.5372(3)
_cell_length_c 18.1992(5)
_cell_measurement_reflns_used 10361
_cell_measurement_temperature 200.00(10)
_cell_measurement_theta_max 28.9590
_cell_measurement_theta_min 3.5640
_cell_volume 3380.68(14)
_computing_cell_refinement
;
CrysAlisPro, Agilent Technologies,
Version 1.171.36.24 (release 03-12-2012 CrysAlis171 .NET)
(compiled Dec  3 2012,18:21:49)
;
_computing_data_collection
;
CrysAlisPro, Agilent Technologies,
Version 1.171.36.24 (release 03-12-2012 CrysAlis171 .NET)
(compiled Dec  3 2012,18:21:49)
;
_computing_data_reduction
;
CrysAlisPro, Agilent Technologies,
Version 1.171.36.24 (release 03-12-2012 CrysAlis171 .NET)
(compiled Dec  3 2012,18:21:49)
;
_computing_molecular_graphics
;
O. V. Dolomanov, L. J. Bourhis, R. J. Gildea, J. A. K. Howard and H. Puschmann,
OLEX2: a complete structure solution, refinement and analysis program.
J. Appl. Cryst. (2009). 42, 339-341.
;
_computing_publication_material
;
O. V. Dolomanov, L. J. Bourhis, R. J. Gildea, J. A. K. Howard and H. Puschmann,
OLEX2: a complete structure solution, refinement and analysis program.
J. Appl. Cryst. (2009). 42, 339-341.
;
_computing_structure_refinement
;
SHELXL, G.M. Sheldrick, Acta Cryst.
2008). A64, 112-122
;
_computing_structure_solution 'SHELXS-97 (Sheldrick, 1990)'
_diffrn_ambient_temperature 200.00(10)
_diffrn_detector_area_resol_mean 10.4051
_diffrn_measured_fraction_theta_full 0.9974
_diffrn_measured_fraction_theta_max 0.8674
_diffrn_measurement_details
;
  1 omega  -14.00   29.00   1.0000    7.0000
omega____ theta____ kappa____ phi______ frames
    -      -11.1253  -99.0000 -180.0000 43

  2 omega   16.00   64.00   1.0000    7.0000
omega____ theta____ kappa____ phi______ frames
    -      -11.1253   37.0000   30.0000 48

  3 omega  -51.00  -26.00   1.0000    7.0000
omega____ theta____ kappa____ phi______ frames
    -      -11.1253  -37.0000   30.0000 25

  4 omega    8.00   67.00   1.0000    7.0000
omega____ theta____ kappa____ phi______ frames
    -      -11.1253   77.0000  -90.0000 59

  5 omega -100.00  -75.00   1.0000    7.0000
omega____ theta____ kappa____ phi______ frames
    -      -11.1253  178.0000  -30.0000 25

  6 omega   35.00  102.00   1.0000    7.0000
omega____ theta____ kappa____ phi______ frames
    -       12.2191  178.0000  -60.0000 67
;
_diffrn_measurement_device_type 'SuperNova, Dual, Cu at zero, Atlas'
_diffrn_measurement_method '\w scans'
_diffrn_orient_matrix_UB_11 -0.0542389000
_diffrn_orient_matrix_UB_12 0.0114811000
_diffrn_orient_matrix_UB_13 -0.0124118000
_diffrn_orient_matrix_UB_21 -0.0108613000
_diffrn_orient_matrix_UB_22 0.0202385000
_diffrn_orient_matrix_UB_23 0.0341962000
_diffrn_orient_matrix_UB_31 0.0214656000
_diffrn_orient_matrix_UB_32 0.0392723000
_diffrn_orient_matrix_UB_33 -0.0139796000
_diffrn_radiation_monochromator mirror
_diffrn_radiation_type 'Mo K\a'
_diffrn_radiation_wavelength 0.7107
_diffrn_reflns_av_R_equivalents 0.0331
_diffrn_reflns_av_unetI/netI 0.0405
_diffrn_reflns_limit_h_max 15
_diffrn_reflns_limit_h_min -15
_diffrn_reflns_limit_k_max 19
_diffrn_reflns_limit_k_min -20
_diffrn_reflns_limit_l_max 20
_diffrn_reflns_limit_l_min -23
_diffrn_reflns_number 22883
_diffrn_reflns_theta_full 28.00
_diffrn_reflns_theta_max 28.00
_diffrn_reflns_theta_min 2.81
_diffrn_source 'SuperNova (Mo) X-ray Source'
_exptl_absorpt_coefficient_mu 4.210
_exptl_absorpt_correction_T_max 1.00000
_exptl_absorpt_correction_T_min 0.47825
_exptl_absorpt_correction_type multi-scan
_exptl_absorpt_process_details
;
CrysAlisPro, Agilent Technologies,
Version 1.171.36.24 (release 03-12-2012 CrysAlis171 .NET)
(compiled Dec  3 2012,18:21:49)
Empirical absorption correction using spherical harmonics,
 implemented in SCALE3 ABSPACK scaling algorithm.
;
_exptl_crystal_colour 'clear orangish orange'
_exptl_crystal_colour_lustre clear
_exptl_crystal_colour_modifier orangish
_exptl_crystal_colour_primary orange
_exptl_crystal_density_diffrn 1.618
_exptl_crystal_density_method 'not measured'
_exptl_crystal_description
;
;
_exptl_crystal_F_000 1624
_exptl_crystal_size_max 0.12
_exptl_crystal_size_mid 0.11
_exptl_crystal_size_min 0.08
_refine_diff_density_max 1.768
_refine_diff_density_min -0.880
_refine_diff_density_rms 0.140
_refine_ls_abs_structure_details 'Flack H D (1983), Acta Cryst. A39, 876-881'
_refine_ls_abs_structure_Flack -0.006(12)
_refine_ls_extinction_method none
_refine_ls_goodness_of_fit_ref 1.056
_refine_ls_hydrogen_treatment mixed
_refine_ls_matrix_type full
_refine_ls_number_parameters 378
_refine_ls_number_reflns 7775
_refine_ls_number_restraints 19
_refine_ls_restrained_S_all 1.058
_refine_ls_R_factor_all 0.0555
_refine_ls_R_factor_gt 0.0421
_refine_ls_shift/su_max 0.000
_refine_ls_shift/su_mean 0.000
_refine_ls_structure_factor_coef Fsqd
_refine_ls_weighting_details 'calc w=1/[\s^2^(Fo^2^)+(0.0498P)^2^+13.5917P] where P=(Fo^2^+2Fc^2^)/3'
_refine_ls_weighting_scheme calc
_refine_ls_wR_factor_gt 0.1074
_refine_ls_wR_factor_ref 0.1170
_reflns_number_gt 6531
_reflns_number_total 7775
_reflns_threshold_expression >2sigma(I)
_cod_data_source_file om500888d_si_003.cif
_cod_data_source_block Compound_5_str1472
_cod_depositor_comments 'Adding full bibliography for 4084855--4084857.cif.'
_cod_original_cell_volume 3380.66(15)
_cod_database_code 4084856
_chemical_oxdiff_formula 'C29 H34 N3 Ir'
_reflns_odcompleteness_completeness 99.74
_reflns_odcompleteness_iscentric 1
_reflns_odcompleteness_theta 26.32

loop_
_space_group_symop_id
_space_group_symop_operation_xyz
1 'x, y, z'
2 '-x+1/2, -y, z+1/2'
3 'x+1/2, -y+1/2, -z'
4 '-x, y+1/2, -z+1/2'

loop_
_atom_site_label
_atom_site_type_symbol
_atom_site_fract_x
_atom_site_fract_y
_atom_site_fract_z
_atom_site_U_iso_or_equiv
_atom_site_adp_type
_atom_site_occupancy
_atom_site_symmetry_multiplicity
_atom_site_calc_flag
_atom_site_refinement_flags
Ir1 Ir 0.27283(2) 0.800686(15) 0.252304(18) 0.03301(9) Uani 1 1 d .
P22 P 0.62170(19) 0.34684(14) 0.64945(14) 0.0448(5) Uani 1 1 d .
C3 C 0.2130(6) 0.6079(5) 0.2563(5) 0.0435(17) Uani 1 1 d .
H3 H 0.1533 0.5720 0.2767 0.052 Uiso 1 1 calc R
N2 N 0.1650(5) 0.6926(4) 0.2359(4) 0.0388(16) Uani 1 1 d .
H2A H 0.1023 0.7009 0.2623 0.047 Uiso 1 1 calc R
H2B H 0.1453 0.6909 0.1882 0.047 Uiso 1 1 calc R
C6 C 0.3379(6) 0.7084(5) 0.3217(4) 0.0353(16) Uani 1 1 d .
C5 C 0.2978(7) 0.6262(5) 0.3168(4) 0.0368(17) Uani 1 1 d .
C9 C 0.4137(7) 0.5786(5) 0.4199(4) 0.0399(18) Uani 1 1 d .
C13 C 0.2936(8) 0.4740(5) 0.3607(5) 0.048(2) Uani 1 1 d .
H13 H 0.2411 0.4601 0.3250 0.058 Uiso 1 1 calc R
C8 C 0.4529(8) 0.6649(5) 0.4251(5) 0.044(2) Uani 1 1 d .
H8 H 0.5046 0.6799 0.4610 0.053 Uiso 1 1 calc R
C14 C 0.3341(7) 0.5595(5) 0.3650(4) 0.0386(17) Uani 1 1 d .
C7 C 0.4151(8) 0.7243(6) 0.3780(5) 0.048(2) Uani 1 1 d .
H7 H 0.4421 0.7801 0.3829 0.058 Uiso 1 1 calc R
N19 N 0.4836(6) 0.7356(4) 0.1706(4) 0.0384(15) Uani 1 1 d .
C18 C 0.5176(8) 0.7104(6) 0.1029(5) 0.046(2) Uani 1 1 d .
H18 H 0.5895 0.6925 0.0907 0.056 Uiso 1 1 calc R
C15 C 0.3742(7) 0.7584(5) 0.1695(4) 0.0338(16) Uani 1 1 d .
N16 N 0.3425(6) 0.7454(4) 0.0985(4) 0.0428(16) Uani 1 1 d .
C17 C 0.4299(9) 0.7156(6) 0.0557(5) 0.051(2) Uani 1 1 d .
H17 H 0.4289 0.7022 0.0059 0.061 Uiso 1 1 calc R
C21 C 0.2314(8) 0.7636(8) 0.0677(5) 0.063(3) Uani 1 1 d .
H21A H 0.1928 0.7104 0.0588 0.094 Uiso 1 1 calc R
H21B H 0.2395 0.7944 0.0223 0.094 Uiso 1 1 calc R
H21C H 0.1894 0.7978 0.1018 0.094 Uiso 1 1 calc R
C30 C 0.2698(9) 0.9394(5) 0.2141(5) 0.050(2) Uani 1 1 d .
C26 C 0.1467(8) 0.8889(5) 0.3014(5) 0.044(2) Uani 1 1 d .
C28 C 0.1579(8) 0.9122(5) 0.2256(5) 0.047(2) Uani 1 1 d .
C24 C 0.2488(8) 0.9028(6) 0.3366(5) 0.051(2) Uani 1 1 d .
C22 C 0.3274(8) 0.9274(5) 0.2825(6) 0.047(2) Uani 1 1 d .
C27 C 0.0354(10) 0.8639(7) 0.3378(7) 0.069(3) Uani 1 1 d .
H27A H -0.0014 0.8211 0.3085 0.104 Uiso 1 1 calc R
H27B H -0.0115 0.9139 0.3416 0.104 Uiso 1 1 calc R
H27C H 0.0495 0.8412 0.3860 0.104 Uiso 1 1 calc R
C25 C 0.2677(11) 0.8999(7) 0.4195(6) 0.076(3) Uani 1 1 d .
H25A H 0.2439 0.8451 0.4383 0.114 Uiso 1 1 calc R
H25B H 0.2252 0.9449 0.4426 0.114 Uiso 1 1 calc R
H25C H 0.3457 0.9080 0.4298 0.114 Uiso 1 1 calc R
C23 C 0.4461(9) 0.9621(7) 0.2977(8) 0.076(4) Uani 1 1 d .
H23A H 0.4824 0.9261 0.3332 0.114 Uiso 1 1 calc R
H23B H 0.4411 1.0198 0.3164 0.114 Uiso 1 1 calc R
H23C H 0.4884 0.9621 0.2529 0.114 Uiso 1 1 calc R
C11 C 0.4071(9) 0.4342(7) 0.4635(5) 0.060(3) Uani 1 1 d .
H11 H 0.4292 0.3925 0.4971 0.071 Uiso 1 1 calc R
C10 C 0.4496(8) 0.5105(6) 0.4709(5) 0.048(2) Uani 1 1 d .
H10 H 0.5015 0.5220 0.5077 0.058 Uiso 1 1 calc R
C12 C 0.3314(9) 0.4093(6) 0.4095(6) 0.061(3) Uani 1 1 d .
H12 H 0.3068 0.3528 0.4056 0.073 Uiso 1 1 calc R
C29 C 0.0636(10) 0.9183(8) 0.1701(7) 0.079(4) Uani 1 1 d .
H29A H 0.0921 0.9406 0.1246 0.118 Uiso 1 1 calc R
H29B H 0.0066 0.9560 0.1885 0.118 Uiso 1 1 calc R
H29C H 0.0325 0.8621 0.1620 0.118 Uiso 1 1 calc R
C31 C 0.3177(14) 0.9729(7) 0.1471(8) 0.099(5) Uani 1 1 d .
H31A H 0.2650 0.9663 0.1077 0.148 Uiso 1 1 calc R
H31B H 0.3848 0.9418 0.1357 0.148 Uiso 1 1 calc R
H31C H 0.3350 1.0327 0.1534 0.148 Uiso 1 1 calc R
F25 F 0.5130(4) 0.3057(4) 0.6126(3) 0.0656(16) Uani 1 1 d .
F28 F 0.7291(5) 0.3878(4) 0.6856(4) 0.0745(17) Uani 1 1 d .
F26 F 0.6980(5) 0.2745(4) 0.6141(5) 0.092(2) Uani 1 1 d .
F27 F 0.5981(7) 0.2914(5) 0.7195(4) 0.101(3) Uani 1 1 d .
F24 F 0.6406(7) 0.4003(6) 0.5759(5) 0.118(3) Uani 1 1 d .
F23 F 0.5450(6) 0.4206(5) 0.6802(6) 0.121(3) Uani 1 1 d .
C20 C 0.5604(7) 0.7431(7) 0.2312(5) 0.051(2) Uani 1 1 d .
H20A H 0.5504 0.6953 0.2640 0.076 Uiso 1 1 calc R
H20B H 0.5463 0.7958 0.2572 0.076 Uiso 1 1 calc R
H20C H 0.6358 0.7432 0.2130 0.076 Uiso 1 1 calc R
C4 C 0.2607(8) 0.5635(5) 0.1915(5) 0.050(2) Uani 1 1 d .
H4A H 0.2036 0.5562 0.1549 0.074 Uiso 1 1 calc R
H4B H 0.2889 0.5082 0.2060 0.074 Uiso 1 1 calc R
H4C H 0.3206 0.5975 0.1715 0.074 Uiso 1 1 calc R
C1 C 0.158(3) 0.637(2) 0.5319(17) 0.284(19) Uani 1 1 d DU
H29D H 0.1780 0.6824 0.4976 0.340 Uiso 1 1 calc R
H29E H 0.2150 0.5937 0.5229 0.340 Uiso 1 1 calc R
Cl31 Cl 0.0594(17) 0.5879(18) 0.4688(14) 0.84(3) Uani 1 1 d U
Cl30 Cl 0.2393(8) 0.6873(7) 0.6090(7) 0.277(5) Uani 1 1 d DU

loop_
_atom_site_aniso_label
_atom_site_aniso_U_11
_atom_site_aniso_U_22
_atom_site_aniso_U_33
_atom_site_aniso_U_23
_atom_site_aniso_U_13
_atom_site_aniso_U_12
Ir1 0.02982(13) 0.02860(13) 0.04062(15) -0.00037(18) 0.00193(19) 0.00153(10)
P22 0.0358(11) 0.0404(11) 0.0582(14) -0.0044(10) 0.0004(10) 0.0010(10)
C3 0.041(4) 0.036(3) 0.054(5) 0.010(4) 0.004(5) -0.003(3)
N2 0.033(3) 0.032(3) 0.052(4) -0.005(3) -0.002(3) 0.002(2)
C6 0.035(4) 0.035(4) 0.036(4) -0.004(3) 0.003(3) -0.001(4)
C5 0.036(4) 0.033(4) 0.041(4) 0.000(3) 0.008(3) 0.002(3)
C9 0.045(5) 0.039(4) 0.035(4) 0.002(3) 0.004(3) 0.000(4)
C13 0.061(6) 0.031(4) 0.053(5) 0.005(3) -0.002(4) -0.002(4)
C8 0.053(5) 0.036(4) 0.043(5) 0.001(4) -0.012(4) 0.001(4)
C14 0.042(4) 0.036(4) 0.037(4) 0.001(3) 0.006(3) 0.005(4)
C7 0.061(6) 0.043(5) 0.040(5) -0.005(4) 0.001(4) -0.011(4)
N19 0.038(4) 0.034(3) 0.043(4) 0.002(3) 0.006(3) 0.000(3)
C18 0.044(4) 0.041(5) 0.054(5) 0.000(4) 0.022(4) 0.005(4)
C15 0.037(4) 0.033(4) 0.031(4) -0.001(3) 0.003(3) 0.002(4)
N16 0.046(4) 0.043(4) 0.039(4) -0.005(3) 0.000(3) -0.002(3)
C17 0.065(6) 0.044(5) 0.045(5) -0.004(4) 0.010(4) -0.003(5)
C21 0.049(5) 0.085(7) 0.055(5) -0.002(5) -0.017(5) -0.005(6)
C30 0.051(5) 0.029(4) 0.069(6) 0.009(4) 0.010(5) 0.014(4)
C26 0.044(5) 0.029(4) 0.060(6) -0.001(4) 0.006(4) 0.007(4)
C28 0.047(5) 0.028(4) 0.065(6) -0.004(4) 0.006(4) 0.012(4)
C24 0.061(6) 0.035(4) 0.058(5) -0.011(4) 0.000(4) 0.009(4)
C22 0.039(4) 0.023(4) 0.079(6) -0.011(4) 0.008(4) 0.005(4)
C27 0.063(7) 0.054(6) 0.090(8) -0.014(6) 0.032(6) 0.005(5)
C25 0.106(9) 0.061(6) 0.061(6) -0.018(5) -0.009(6) 0.024(7)
C23 0.043(6) 0.047(5) 0.138(11) -0.013(6) -0.001(6) -0.005(5)
C11 0.072(7) 0.060(6) 0.047(5) 0.032(5) 0.003(5) 0.004(5)
C10 0.050(5) 0.044(5) 0.052(5) 0.006(4) -0.003(4) 0.022(4)
C12 0.068(6) 0.034(4) 0.082(7) 0.011(5) 0.006(6) 0.000(5)
C29 0.072(8) 0.071(8) 0.093(9) -0.007(7) -0.019(7) 0.034(7)
C31 0.132(12) 0.048(6) 0.117(11) 0.029(7) 0.059(10) 0.008(7)
F25 0.048(3) 0.090(4) 0.059(3) -0.021(3) -0.009(2) -0.009(3)
F28 0.053(3) 0.061(3) 0.109(5) -0.012(3) -0.020(3) -0.009(3)
F26 0.055(4) 0.082(4) 0.139(6) -0.048(4) -0.006(4) 0.013(3)
F27 0.114(6) 0.121(6) 0.067(4) 0.034(4) -0.023(4) -0.041(5)
F24 0.088(5) 0.140(7) 0.126(7) 0.064(6) -0.024(5) -0.039(5)
F23 0.073(5) 0.078(5) 0.212(10) -0.068(6) -0.006(6) 0.020(4)
C20 0.032(4) 0.073(6) 0.047(6) 0.002(4) 0.000(3) 0.006(4)
C4 0.061(6) 0.041(4) 0.046(5) -0.014(4) -0.017(4) 0.001(4)
C1 0.28(2) 0.29(2) 0.28(2) -0.011(10) 0.004(10) 0.006(10)
Cl31 0.56(3) 1.00(5) 0.96(5) -0.77(4) 0.62(3) -0.45(3)
Cl30 0.192(8) 0.317(12) 0.323(12) 0.031(10) 0.049(8) 0.093(9)

loop_
_atom_type_symbol
_atom_type_description
_atom_type_scat_dispersion_real
_atom_type_scat_dispersion_imag
_atom_type_scat_source
C C 0.0033 0.0016 'International Tables Vol C Tables 4.2.6.8 and 6.1.1.4'
H H 0.0000 0.0000 'International Tables Vol C Tables 4.2.6.8 and 6.1.1.4'
Cl Cl 0.1484 0.1585 'International Tables Vol C Tables 4.2.6.8 and 6.1.1.4'
F F 0.0171 0.0103 'International Tables Vol C Tables 4.2.6.8 and 6.1.1.4'
Ir Ir -1.4442 7.9887 'International Tables Vol C Tables 4.2.6.8 and 6.1.1.4'
N N 0.0061 0.0033 'International Tables Vol C Tables 4.2.6.8 and 6.1.1.4'
P P 0.1023 0.0942 'International Tables Vol C Tables 4.2.6.8 and 6.1.1.4'

loop_
_geom_angle_atom_site_label_1
_geom_angle_atom_site_label_2
_geom_angle_atom_site_label_3
_geom_angle
N2 Ir1 C30 134.0(3)
N2 Ir1 C26 97.6(3)
N2 Ir1 C28 101.8(3)
N2 Ir1 C24 125.3(3)
N2 Ir1 C22 160.0(3)
C6 Ir1 N2 76.5(3)
C6 Ir1 C30 148.8(4)
C6 Ir1 C26 116.0(3)
C6 Ir1 C28 153.1(3)
C6 Ir1 C24 97.0(3)
C6 Ir1 C22 111.5(4)
C15 Ir1 N2 90.1(3)
C15 Ir1 C6 90.2(3)
C15 Ir1 C30 95.1(3)
C15 Ir1 C26 153.7(3)
C15 Ir1 C28 116.6(3)
C15 Ir1 C24 144.6(3)
C15 Ir1 C22 107.7(3)
C26 Ir1 C30 61.7(3)
C26 Ir1 C28 37.2(3)
C28 Ir1 C30 36.5(4)
C24 Ir1 C30 62.0(4)
C24 Ir1 C26 36.5(3)
C24 Ir1 C28 61.6(3)
C22 Ir1 C30 37.8(4)
C22 Ir1 C26 62.5(3)
C22 Ir1 C28 62.4(4)
C22 Ir1 C24 37.7(3)
F28 P22 F25 179.8(4)
F28 P22 F26 89.2(3)
F28 P22 F24 91.4(4)
F26 P22 F25 90.8(3)
F26 P22 F24 87.0(5)
F27 P22 F25 88.6(4)
F27 P22 F28 91.6(4)
F27 P22 F26 92.6(5)
F27 P22 F24 176.9(4)
F27 P22 F23 90.3(6)
F24 P22 F25 88.4(4)
F23 P22 F25 88.1(4)
F23 P22 F28 91.9(4)
F23 P22 F26 176.9(6)
F23 P22 F24 90.1(6)
N2 C3 C5 105.8(6)
C4 C3 N2 111.3(7)
C4 C3 C5 114.0(6)
C3 N2 Ir1 115.4(4)
C5 C6 Ir1 118.5(6)
C5 C6 C7 116.4(7)
C7 C6 Ir1 125.0(6)
C6 C5 C3 117.1(7)
C6 C5 C14 122.1(7)
C14 C5 C3 120.8(7)
C8 C9 C10 122.6(8)
C14 C9 C8 117.8(7)
C14 C9 C10 119.5(8)
C12 C13 C14 121.5(9)
C7 C8 C9 119.7(8)
C9 C14 C5 119.2(7)
C9 C14 C13 117.8(7)
C13 C14 C5 123.0(8)
C8 C7 C6 124.7(8)
C18 N19 C15 110.6(7)
C18 N19 C20 121.9(7)
C15 N19 C20 127.2(7)
N19 C18 C17 109.0(8)
N19 C15 Ir1 130.3(6)
N19 C15 N16 104.1(7)
N16 C15 Ir1 125.6(6)
C15 N16 C17 111.9(7)
C15 N16 C21 125.8(7)
C17 N16 C21 122.2(8)
C18 C17 N16 104.3(7)
C28 C30 Ir1 71.7(5)
C28 C30 C22 106.6(8)
C28 C30 C31 127.2(11)
C22 C30 Ir1 66.5(4)
C22 C30 C31 126.2(11)
C31 C30 Ir1 126.5(7)
C28 C26 Ir1 72.9(5)
C28 C26 C27 124.0(10)
C24 C26 Ir1 71.7(5)
C24 C26 C28 108.8(9)
C24 C26 C27 126.9(9)
C27 C26 Ir1 127.2(6)
C30 C28 Ir1 71.8(5)
C30 C28 C26 107.7(9)
C30 C28 C29 125.8(10)
C26 C28 Ir1 69.9(5)
C26 C28 C29 126.1(10)
C29 C28 Ir1 129.9(7)
C26 C24 Ir1 71.8(5)
C26 C24 C22 107.7(8)
C26 C24 C25 125.3(10)
C22 C24 Ir1 68.1(5)
C22 C24 C25 126.7(10)
C25 C24 Ir1 129.9(7)
C30 C22 Ir1 75.6(5)
C30 C22 C23 123.4(9)
C24 C22 Ir1 74.2(5)
C24 C22 C30 108.7(8)
C24 C22 C23 125.6(10)
C23 C22 Ir1 130.3(6)
C10 C11 C12 125.6(9)
C11 C10 C9 118.5(9)
C11 C12 C13 117.0(9)
Cl31 C1 Cl30 170(2)

loop_
_geom_bond_atom_site_label_1
_geom_bond_atom_site_label_2
_geom_bond_distance
Ir1 N2 2.138(6)
Ir1 C6 2.063(8)
Ir1 C15 2.043(7)
Ir1 C30 2.265(8)
Ir1 C26 2.225(8)
Ir1 C28 2.265(9)
Ir1 C24 2.225(8)
Ir1 C22 2.145(8)
P22 F25 1.597(6)
P22 F28 1.577(6)
P22 F26 1.583(7)
P22 F27 1.564(7)
P22 F24 1.591(8)
P22 F23 1.571(7)
C3 N2 1.483(9)
C3 C5 1.523(11)
C3 C4 1.480(12)
C6 C5 1.367(11)
C6 C7 1.401(11)
C5 C14 1.425(11)
C9 C8 1.423(11)
C9 C14 1.411(11)
C9 C10 1.472(11)
C13 C14 1.416(11)
C13 C12 1.415(12)
C8 C7 1.338(12)
N19 C18 1.354(10)
N19 C15 1.355(10)
N19 C20 1.441(10)
C18 C17 1.358(13)
C15 N16 1.362(10)
N16 C17 1.383(11)
N16 C21 1.469(12)
C30 C28 1.419(14)
C30 C22 1.434(14)
C30 C31 1.443(14)
C26 C28 1.433(13)
C26 C24 1.394(13)
C26 C27 1.536(13)
C28 C29 1.516(14)
C24 C22 1.413(13)
C24 C25 1.527(13)
C22 C23 1.543(13)
C11 C10 1.297(14)
C11 C12 1.391(15)
C1 Cl31 1.82(3)
C1 Cl30 1.875(18)
